data_2311338
loop_
_publ_author_name
'\,Celik, \'Ismail'
'Ersanl\?i, Cem C\"uneyt'
'Akkurt, Mehmet'
'Gezegen, Hayrettin'
'K\"oseo\(glu, Rahmi'

_publ_section_title
;
 Crystal structure of racemic
 [(1R,2S,3R,4S,6S)-2,6-bis-(furan-2-yl)-4-hy-droxy-4-(thio-phen-2-yl)cyclo-hexane-1,3-di-yl]bis-(thio-phen-2-yl-methanone).
;
_journal_coeditor_code SJ5500
_journal_issue 'Pt 7'
_journal_name_full 'Acta crystallographica. Section E, Crystallographic communications'
_journal_page_first 976
_journal_page_last 979
_journal_paper_doi 10.1107/S2056989016009452
_journal_volume 72
_journal_year 2016
_chemical_formula_iupac 'C28 H22 O5 S3'
_chemical_formula_moiety 'C28 H22 O5 S3'
_chemical_formula_sum 'C28 H22 O5 S3'
_chemical_formula_weight 534.64
_chemical_name_systematic
'[(1<i>R</i>,2<i>S</i>,3<i>R</i>,4<i>S</i>,6<i>S</i>)-2,6-Bis(furan-2-yl)-4-hydroxy-4-(thiophen-2-yl)cyclohexane-1,3-diyl]bis(thiophen-2-ylmethanone)'
_space_group_IT_number 14
_space_group_name_Hall '-P 2ybc'
_space_group_name_H-M_alt 'P 1 21/c 1'
_symmetry_cell_setting monoclinic
_symmetry_space_group_name_Hall '-P 2ybc'
_symmetry_space_group_name_H-M 'P 1 21/c 1'
_atom_sites_solution_hydrogens mixed
_cell_angle_alpha 90
_cell_angle_beta 95.421(2)
_cell_angle_gamma 90
_cell_formula_units_Z 4
_cell_length_a 14.0915(11)
_cell_length_b 15.8984(12)
_cell_length_c 11.2964(7)
_cell_measurement_reflns_used 9982
_cell_measurement_temperature 296(2)
_cell_measurement_theta_max 28.23
_cell_measurement_theta_min 3.14
_cell_volume 2519.4(3)
_computing_cell_refinement
;
SAINT (Bruker, 2007)
;
_computing_data_collection
;
APEX2 (Bruker, 2007)
;
_computing_data_reduction
;
SAINT (Bruker, 2007)
;
_computing_molecular_graphics
;
ORTEP-3 for Windows (Farrugia, 2012)
;
_computing_publication_material
;
PLATON (Spek, 2003)
;
_computing_structure_refinement
;
SHELXL2014 (Sheldrick, 2015)
;
_computing_structure_solution
;
SHELXS97 (Sheldrick, 2008)
;
_diffrn_ambient_temperature 296(2)
_diffrn_measured_fraction_theta_full 0.996
_diffrn_measured_fraction_theta_max 0.995
_diffrn_measurement_device_type 'Bruker APEXII CCD'
_diffrn_measurement_method '\f and \w scans'
_diffrn_radiation_type MoK\a
_diffrn_radiation_wavelength 0.71073
_diffrn_reflns_av_R_equivalents 0.0696
_diffrn_reflns_limit_h_max 18
_diffrn_reflns_limit_h_min -18
_diffrn_reflns_limit_k_max 21
_diffrn_reflns_limit_k_min -21
_diffrn_reflns_limit_l_max 13
_diffrn_reflns_limit_l_min -15
_diffrn_reflns_number 52585
_diffrn_reflns_reduction_process
;
;
_diffrn_reflns_theta_full 25.24
_diffrn_reflns_theta_max 28.35
_diffrn_reflns_theta_min 3.14
_diffrn_standards_number 0
_exptl_absorpt_coefficient_mu 0.332
_exptl_absorpt_correction_T_max 0.7457
_exptl_absorpt_correction_T_min 0.5968
_exptl_absorpt_correction_type multi-scan
_exptl_absorpt_process_details
;
(SADABS; Sheldrick, 2003)
;
_exptl_crystal_colour colourless
_exptl_crystal_density_diffrn 1.410
_exptl_crystal_density_method 'Not Measured'
_exptl_crystal_description prism
_exptl_crystal_F_000 1112
_exptl_crystal_size_max 0.19
_exptl_crystal_size_mid 0.17
_exptl_crystal_size_min 0.13
_refine_diff_density_max 0.749
_refine_diff_density_min -0.742
_refine_ls_extinction_method none
_refine_ls_goodness_of_fit_ref 1.037
_refine_ls_hydrogen_treatment mixed
_refine_ls_matrix_type full
_refine_ls_number_parameters 338
_refine_ls_number_reflns 6252
_refine_ls_number_restraints 6
_refine_ls_restrained_S_all 1.041
_refine_ls_R_factor_all 0.1142
_refine_ls_R_factor_gt 0.0660
_refine_ls_shift/su_max 0.000
_refine_ls_shift/su_mean 0.000
_refine_ls_structure_factor_coef Fsqd
_refine_ls_weighting_details 'w=1/[\s^2^(Fo^2^)+(0.1010P)^2^+2.3401P] where P=(Fo^2^+2Fc^2^)/3'
_refine_ls_weighting_scheme calc
_refine_ls_wR_factor_gt 0.1746
_refine_ls_wR_factor_ref 0.2040
_reflns_number_gt 3960
_reflns_number_total 6252
_reflns_threshold_expression I>2\s(I)
_cod_data_source_file sj5500sup1.cif
_cod_data_source_block I
_cod_original_sg_symbol_H-M 'P 21/c'
_cod_database_code 2311338

loop_
_space_group_symop_id
_space_group_symop_operation_xyz
1 x,y,z
2 -x,1/2+y,1/2-z
3 -x,-y,-z
4 x,1/2-y,1/2+z

loop_
_atom_site_aniso_label
_atom_site_aniso_U_11
_atom_site_aniso_U_22
_atom_site_aniso_U_33
_atom_site_aniso_U_12
_atom_site_aniso_U_13
_atom_site_aniso_U_23
S1 0.0311(4) 0.0639(6) 0.0647(6) 0.0092(4) 0.0107(4) 0.0048(4)
S2 0.0504(6) 0.0790(7) 0.0673(7) -0.0109(5) -0.0031(5) 0.0003(5)
S3 0.0463(5) 0.0395(4) 0.0629(6) 0.0047(3) 0.0033(4) 0.0151(4)
O1 0.0406(12) 0.0624(14) 0.0392(12) 0.0037(11) 0.0140(10) -0.0035(10)
O2A 0.0456(16) 0.0549(18) 0.064(2) 0.0046(14) 0.0166(14) -0.0075(15)
O2B 0.0456(16) 0.0549(18) 0.064(2) 0.0046(14) 0.0166(14) -0.0075(15)
O3A 0.0450(15) 0.0512(16) 0.0295(13) 0.0019(12) 0.0033(13) -0.0089(13)
O3B 0.055(9) 0.060(9) 0.035(7) 0.003(7) 0.007(7) -0.011(8)
O4 0.0655(16) 0.0536(14) 0.0353(12) 0.0054(12) 0.0029(11) 0.0087(10)
O5 0.0627(16) 0.0415(12) 0.0497(13) -0.0028(11) -0.0083(11) -0.0046(10)
C1 0.0337(15) 0.0335(14) 0.0395(16) -0.0014(12) 0.0065(13) -0.0067(12)
C2 0.0298(14) 0.0328(14) 0.0454(17) -0.0019(11) 0.0034(12) -0.0019(12)
C3 0.0315(14) 0.0365(15) 0.0335(15) -0.0007(11) 0.0028(12) -0.0015(12)
C4 0.0284(14) 0.0320(14) 0.0303(14) 0.0006(11) 0.0032(11) -0.0003(11)
C5 0.0306(14) 0.0325(14) 0.0322(14) 0.0012(11) 0.0044(11) 0.0010(11)
C6 0.0282(14) 0.0313(13) 0.0325(14) 0.0007(11) 0.0067(11) -0.0026(11)
C7 0.0309(14) 0.0301(14) 0.0403(16) 0.0012(11) 0.0084(12) 0.0005(11)
C8 0.0278(14) 0.0330(14) 0.0458(17) 0.0023(11) 0.0061(12) 0.0022(12)
C9 0.0369(16) 0.0456(18) 0.0470(18) 0.0050(14) 0.0026(14) -0.0055(14)
C10 0.056(2) 0.059(2) 0.055(2) 0.0027(18) -0.0126(18) -0.0101(17)
C11 0.0371(19) 0.059(2) 0.078(3) 0.0043(16) -0.0125(18) 0.0010(19)
C12A 0.0323(18) 0.0281(14) 0.051(2) 0.0009(12) 0.0032(16) -0.0054(14)
C12B 0.0323(18) 0.0281(14) 0.051(2) 0.0009(12) 0.0032(16) -0.0054(14)
C13A 0.060(3) 0.052(3) 0.070(3) 0.014(2) 0.014(2) 0.022(2)
C13B 0.060(3) 0.052(3) 0.070(3) 0.014(2) 0.014(2) 0.022(2)
C14A 0.069(4) 0.054(3) 0.137(6) -0.006(3) -0.020(4) 0.041(3)
C14B 0.069(4) 0.054(3) 0.137(6) -0.006(3) -0.020(4) 0.041(3)
C15A 0.063(4) 0.047(3) 0.167(7) 0.011(3) -0.032(4) -0.013(4)
C15B 0.063(4) 0.047(3) 0.167(7) 0.011(3) -0.032(4) -0.013(4)
C16 0.0291(14) 0.0404(16) 0.0402(16) -0.0010(12) 0.0001(12) 0.0064(12)
C17 0.0301(16) 0.0478(18) 0.057(2) 0.0030(13) 0.0097(14) 0.0030(15)
C18 0.0379(19) 0.067(2) 0.080(3) 0.0084(17) 0.0205(18) 0.017(2)
C19 0.0372(19) 0.078(3) 0.077(3) -0.0060(18) -0.0054(18) 0.025(2)
C20 0.0290(14) 0.0395(15) 0.0360(16) -0.0002(12) 0.0028(12) 0.0034(12)
C21 0.0291(14) 0.0351(15) 0.0446(17) 0.0043(12) 0.0015(12) 0.0058(12)
C22 0.057(2) 0.0389(17) 0.0451(18) 0.0042(15) 0.0043(15) 0.0027(14)
C23 0.069(3) 0.046(2) 0.062(2) 0.0062(18) 0.0095(19) -0.0109(17)
C24 0.049(2) 0.0344(17) 0.085(3) 0.0054(15) 0.0028(18) 0.0012(17)
C25 0.0279(14) 0.0341(14) 0.0469(17) 0.0036(12) 0.0027(12) 0.0012(12)
C26 0.053(2) 0.0427(19) 0.083(3) -0.0021(16) 0.0257(19) 0.0041(18)
C27 0.057(2) 0.0389(19) 0.099(3) -0.0146(17) 0.005(2) -0.007(2)
C28 0.070(3) 0.049(2) 0.081(3) -0.0066(19) -0.016(2) -0.010(2)

loop_
_atom_site_type_symbol
_atom_site_label
_atom_site_fract_x
_atom_site_fract_y
_atom_site_fract_z
_atom_site_U_iso_or_equiv
_atom_site_thermal_displace_type
_atom_site_calc_flag
_atom_site_refinement_flags
_atom_site_occupancy
_atom_site_disorder_assembly
_atom_site_disorder_group
S S1 -0.10680(6) 0.34243(6) 0.32727(9) 0.0528(3) Uani d . 1.000 . .
S S2 0.57614(7) 0.33394(7) 0.55457(10) 0.0661(4) Uani d D 1.000 . .
S S3 0.38176(6) -0.03610(5) 0.49813(8) 0.0497(3) Uani d . 1.000 . .
O O1 0.06307(16) 0.33764(15) 0.50045(19) 0.0468(7) Uani d . 1.000 . .
O O2A 0.1462(2) 0.51774(19) 0.4184(3) 0.0541(10) Uani d GP 0.832(5) A 1
O O2B 0.2243(12) 0.4730(9) 0.2304(15) 0.0541(10) Uani d GP 0.168(5) A 2
O O3A 0.3783(2) 0.30198(19) 0.6008(2) 0.0419(8) Uani d DP 0.832(5) A 1
O O3B 0.2474(13) 0.4000(12) 0.5522(11) 0.050(5) Uani d P 0.168(5) A 2
O O4 0.37016(18) 0.13400(15) 0.59929(19) 0.0516(8) Uani d . 1.000 . .
O O5 0.16291(18) 0.14210(14) 0.2732(2) 0.0522(8) Uani d . 1.000 . .
C C1 0.2479(2) 0.38831(18) 0.4265(3) 0.0354(9) Uani d D 1.000 . .
C C2 0.3529(2) 0.37285(18) 0.4141(3) 0.0360(9) Uani d D 1.000 . .
C C3 0.3902(2) 0.29228(18) 0.4759(2) 0.0339(8) Uani d D 1.000 . .
C C4 0.33066(19) 0.21646(17) 0.4248(2) 0.0302(8) Uani d . 1.000 . .
C C5 0.22355(19) 0.23054(17) 0.4381(2) 0.0317(8) Uani d . 1.000 . .
C C6 0.18765(19) 0.31239(16) 0.3769(2) 0.0304(8) Uani d D 1.000 . .
C C7 0.0835(2) 0.32507(17) 0.3991(3) 0.0335(8) Uani d . 1.000 . .
C C8 0.0088(2) 0.32100(18) 0.3002(3) 0.0354(9) Uani d . 1.000 . .
C C9 0.0139(2) 0.3006(2) 0.1833(3) 0.0433(10) Uani d . 1.000 . .
C C10 -0.0750(3) 0.3032(2) 0.1164(3) 0.0578(12) Uani d . 1.000 . .
C C11 -0.1458(3) 0.3250(2) 0.1826(4) 0.0592(14) Uani d . 1.000 . .
C C12A 0.2159(3) 0.46624(16) 0.3713(3) 0.0372(10) Uani d GP 0.832(5) A 1
C C12B 0.2063(16) 0.4706(10) 0.3519(15) 0.0372(10) Uani d GP 0.168(5) A 2
C C13A 0.2394(3) 0.5031(3) 0.2634(3) 0.0602(17) Uani d GP 0.832(5) A 1
C C13B 0.1550(17) 0.5444(12) 0.3766(17) 0.0602(17) Uani d GP 0.168(5) A 2
C C14A 0.1842(3) 0.5774(2) 0.2437(4) 0.089(3) Uani d GP 0.832(5) A 1
C C14B 0.1413(19) 0.5924(11) 0.270(2) 0.089(3) Uani d GP 0.168(5) A 2
C C15A 0.1266(3) 0.58644(17) 0.3395(4) 0.095(3) Uani d GP 0.832(5) A 1
C C15B 0.1841(17) 0.5483(12) 0.1800(16) 0.095(3) Uani d GP 0.168(5) A 2
C C16 0.4946(2) 0.28136(19) 0.4597(3) 0.0368(9) Uani d D 1.000 . .
C C17 0.5386(2) 0.2391(2) 0.3737(3) 0.0446(10) Uani d . 1.000 . .
C C18 0.6395(3) 0.2524(3) 0.3902(4) 0.0607(14) Uani d . 1.000 . .
C C19 0.6665(3) 0.3005(3) 0.4807(4) 0.0648(15) Uani d . 1.000 . .
C C20 0.3597(2) 0.13466(19) 0.4899(3) 0.0349(9) Uani d . 1.000 . .
C C21 0.3687(2) 0.05818(18) 0.4227(3) 0.0364(9) Uani d . 1.000 . .
C C22 0.3728(3) 0.0465(2) 0.3024(3) 0.0470(11) Uani d . 1.000 . .
C C23 0.3884(3) -0.0380(2) 0.2741(4) 0.0588(14) Uani d . 1.000 . .
C C24 0.3939(3) -0.0894(2) 0.3709(4) 0.0564(13) Uani d . 1.000 . .
C C25 0.1672(2) 0.15642(18) 0.3943(3) 0.0364(9) Uani d . 1.000 . .
C C26 0.1219(3) 0.0946(2) 0.4462(4) 0.0583(14) Uani d . 1.000 . .
C C27 0.0863(3) 0.0390(2) 0.3511(4) 0.0651(14) Uani d . 1.000 . .
C C28 0.1138(3) 0.0694(3) 0.2513(4) 0.0681(16) Uani d . 1.000 . .
H H1A 0.237(5) 0.395(4) 0.511(2) 0.0500 Uiso d DUP 0.832(5) A 1
H H1B 0.38(2) 0.310(18) 0.557(10) 0.0500 Uiso d DUP 0.168(5) A 2
H H2A 0.38950 0.42030 0.44750 0.0430 Uiso c RU 1.000 . .
H H2B 0.36240 0.36950 0.33030 0.0430 Uiso c RU 1.000 . .
H H3A 0.39870 0.26000 0.63700 0.0630 Uiso c RUP 0.832(5) A 1
H H3B 0.26770 0.35740 0.58690 0.0750 Uiso c RUP 0.168(5) A 2
H H4 0.33970 0.21010 0.34030 0.0360 Uiso c RU 1.000 . .
H H5 0.21640 0.23630 0.52310 0.0380 Uiso c RU 1.000 . .
H H6 0.19240 0.30770 0.29120 0.0370 Uiso c RU 1.000 . .
H H9 0.07030 0.28640 0.15160 0.0520 Uiso c RU 1.000 . .
H H10 -0.08410 0.29140 0.03550 0.0690 Uiso c RU 1.000 . .
H H11 -0.20920 0.32990 0.15220 0.0710 Uiso c RU 1.000 . .
H H13A 0.28330 0.48230 0.21420 0.0720 Uiso c RUP 0.832(5) A 1
H H13B 0.13400 0.55880 0.44960 0.0720 Uiso c RUP 0.168(5) A 2
H H14A 0.18560 0.61380 0.17940 0.1060 Uiso c RUP 0.832(5) A 1
H H14B 0.10970 0.64380 0.26150 0.1060 Uiso c RUP 0.168(5) A 2
H H15A 0.08360 0.62980 0.34890 0.1140 Uiso c RUP 0.832(5) A 1
H H15B 0.18560 0.56560 0.10150 0.1140 Uiso c RUP 0.168(5) A 2
H H17 0.50730 0.20670 0.31360 0.0540 Uiso c RU 1.000 . .
H H18 0.68180 0.22900 0.34100 0.0730 Uiso c RU 1.000 . .
H H19 0.72980 0.31490 0.50210 0.0780 Uiso c RU 1.000 . .
H H22 0.36600 0.08960 0.24650 0.0560 Uiso c RU 1.000 . .
H H23 0.39440 -0.05700 0.19730 0.0710 Uiso c RU 1.000 . .
H H24 0.40330 -0.14720 0.36740 0.0670 Uiso c RU 1.000 . .
H H26 0.11480 0.08860 0.52680 0.0700 Uiso c RU 1.000 . .
H H27 0.05050 -0.00950 0.35890 0.0780 Uiso c RU 1.000 . .
H H28 0.10130 0.04470 0.17690 0.0820 Uiso c RU 1.000 . .

loop_
_atom_type_symbol
_atom_type_description
_atom_type_scat_dispersion_real
_atom_type_scat_dispersion_imag
_atom_type_scat_source
C C 0.0033 0.0016 ' International Tables Vol C Tables 4.2.6.8 and 6.1.1.4'
H H 0.0000 0.0000 ' International Tables Vol C Tables 4.2.6.8 and 6.1.1.4'
O O 0.0106 0.0060 ' International Tables Vol C Tables 4.2.6.8 and 6.1.1.4'
S S 0.1246 0.1234 ' International Tables Vol C Tables 4.2.6.8 and 6.1.1.4'

loop_
_geom_angle_atom_site_label_1
_geom_angle_atom_site_label_2
_geom_angle_atom_site_label_3
_geom_angle
_geom_angle_publ_flag
C8 S1 C11 91.29(19) no
C16 S2 C19 91.72(19) no
C21 S3 C24 91.73(17) no
C12A O2A C15A 108.0(3) no
C12B O2B C15B 108.0(15) no
C25 O5 C28 107.1(3) no
C3 O3A H3A 109.00 no
C1 O3B H3B 109.00 no
O3B C1 C12B 111.8(10) no
O3B C1 C2 102.0(8) no
O3B C1 C6 113.9(8) no
C2 C1 C12B 112.8(8) no
C6 C1 C12A 112.0(3) no
C6 C1 C12B 106.2(7) no
C2 C1 C12A 111.5(3) no
C2 C1 C6 110.2(2) no
C1 C2 C3 112.9(2) no
O3A C3 C2 106.9(2) no
C2 C3 C4 109.4(2) no
O3A C3 C4 109.8(2) no
O3A C3 C16 109.6(2) no
C4 C3 C16 111.4(2) no
C2 C3 C16 109.8(2) no
C3 C4 C20 111.8(2) no
C3 C4 C5 110.5(2) no
C5 C4 C20 107.2(2) no
C4 C5 C25 110.5(2) no
C4 C5 C6 111.2(2) no
C6 C5 C25 112.4(2) no
C5 C6 C7 108.6(2) no
C1 C6 C7 109.9(2) no
C1 C6 C5 110.6(2) no
O1 C7 C6 119.4(3) no
O1 C7 C8 120.4(3) no
C6 C7 C8 120.2(3) no
S1 C8 C7 118.8(2) no
C7 C8 C9 130.4(3) no
S1 C8 C9 110.8(2) no
C8 C9 C10 112.8(3) no
C9 C10 C11 112.3(3) no
S1 C11 C10 112.8(3) no
O2A C12A C13A 108.0(3) no
O2A C12A C1 122.2(3) no
C1 C12A C13A 129.7(3) no
O2B C12B C1 115.6(13) no
O2B C12B C13B 108.0(15) no
C1 C12B C13B 136.4(15) no
C12A C13A C14A 108.0(3) no
C12B C13B C14B 107.9(17) no
C13A C14A C15A 108.0(3) no
C13B C14B C15B 108.0(17) no
O2A C15A C14A 108.0(3) no
O2B C15B C14B 108.1(16) no
S2 C16 C17 111.1(2) no
C3 C16 C17 130.6(3) no
S2 C16 C3 118.2(2) no
C16 C17 C18 110.1(3) no
C17 C18 C19 113.7(4) no
S2 C19 C18 113.4(3) no
O4 C20 C4 119.4(3) no
O4 C20 C21 120.8(3) no
C4 C20 C21 119.7(3) no
S3 C21 C20 118.8(3) no
S3 C21 C22 110.9(2) no
C20 C21 C22 130.2(3) no
C21 C22 C23 112.1(3) no
C22 C23 C24 113.0(4) no
S3 C24 C23 112.3(3) no
O5 C25 C26 109.6(3) no
C5 C25 C26 134.6(3) no
O5 C25 C5 115.7(2) no
C25 C26 C27 105.7(4) no
C26 C27 C28 107.6(3) no
O5 C28 C27 110.0(4) no
C2 C1 H1A 110(4) no
C6 C1 H1A 108(4) no
C12A C1 H1A 105(4) no
C1 C2 H2A 109.00 no
C1 C2 H2B 109.00 no
C3 C2 H2A 109.00 no
C3 C2 H2B 109.00 no
H2A C2 H2B 108.00 no
C2 C3 H1B 96(14) no
C4 C3 H1B 117(15) no
C16 C3 H1B 112(17) no
C3 C4 H4 109.00 no
C5 C4 H4 109.00 no
C20 C4 H4 109.00 no
C4 C5 H5 107.00 no
C6 C5 H5 108.00 no
C25 C5 H5 107.00 no
C1 C6 H6 109.00 no
C5 C6 H6 109.00 no
C7 C6 H6 109.00 no
C8 C9 H9 124.00 no
C10 C9 H9 124.00 no
C9 C10 H10 124.00 no
C11 C10 H10 124.00 no
S1 C11 H11 124.00 no
C10 C11 H11 124.00 no
C12A C13A H13A 126.00 no
C14A C13A H13A 126.00 no
C12B C13B H13B 126.00 no
C14B C13B H13B 126.00 no
C15A C14A H14A 126.00 no
C13A C14A H14A 126.00 no
C15B C14B H14B 126.00 no
C13B C14B H14B 126.00 no
O2A C15A H15A 126.00 no
C14A C15A H15A 126.00 no
C14B C15B H15B 126.00 no
O2B C15B H15B 126.00 no
C18 C17 H17 125.00 no
C16 C17 H17 125.00 no
C17 C18 H18 123.00 no
C19 C18 H18 123.00 no
S2 C19 H19 123.00 no
C18 C19 H19 123.00 no
C23 C22 H22 124.00 no
C21 C22 H22 124.00 no
C22 C23 H23 124.00 no
C24 C23 H23 123.00 no
S3 C24 H24 124.00 no
C23 C24 H24 124.00 no
C27 C26 H26 127.00 no
C25 C26 H26 127.00 no
C26 C27 H27 126.00 no
C28 C27 H27 126.00 no
C27 C28 H28 125.00 no
O5 C28 H28 125.00 no

loop_
_geom_bond_atom_site_label_1
_geom_bond_atom_site_label_2
_geom_bond_distance
_geom_bond_publ_flag
S1 C8 1.720(3) no
S1 C11 1.697(5) no
S2 C16 1.713(3) no
S2 C19 1.674(4) no
S3 C21 1.725(3) no
S3 C24 1.691(4) no
O1 C7 1.223(4) no
O2A C12A 1.420(5) no
O2A C15A 1.420(5) no
O2B C12B 1.42(2) no
O2B C15B 1.42(2) no
O3A C3 1.445(3) no
O3B C1 1.433(13) no
O4 C20 1.231(4) no
O5 C25 1.383(4) no
O5 C28 1.358(5) no
O3A H3A 0.8200 no
O3B H3B 0.8200 no
C1 C2 1.519(4) no
C1 C12B 1.635(17) no
C1 C12A 1.440(4) no
C1 C6 1.550(4) no
C2 C3 1.528(4) no
C3 C16 1.510(4) no
C3 C4 1.549(4) no
C4 C5 1.547(4) no
C4 C20 1.531(4) no
C5 C6 1.537(4) no
C5 C25 1.480(4) no
C6 C7 1.526(4) no
C7 C8 1.462(4) no
C8 C9 1.368(5) no
C9 C10 1.401(5) no
C10 C11 1.348(6) no
C12A C13A 1.420(5) no
C12B C13B 1.42(3) no
C13A C14A 1.420(6) no
C13B C14B 1.42(3) no
C14A C15A 1.420(6) no
C14B C15B 1.42(3) no
C16 C17 1.376(4) no
C17 C18 1.432(5) no
C18 C19 1.304(6) no
C20 C21 1.445(4) no
C21 C22 1.378(5) no
C22 C23 1.403(5) no
C23 C24 1.361(6) no
C25 C26 1.337(5) no
C26 C27 1.444(6) no
C27 C28 1.318(6) no
C1 H1A 0.99(3) no
C2 H2A 0.9700 no
C2 H2B 0.9700 no
C3 H1B 0.98(16) no
C4 H4 0.9800 no
C5 H5 0.9800 no
C6 H6 0.9800 no
C9 H9 0.9300 no
C10 H10 0.9300 no
C11 H11 0.9300 no
C13A H13A 0.9300 no
C13B H13B 0.9300 no
C14A H14A 0.9300 no
C14B H14B 0.9300 no
C15A H15A 0.9300 no
C15B H15B 0.9300 no
C17 H17 0.9300 no
C18 H18 0.9300 no
C19 H19 0.9300 no
C22 H22 0.9300 no
C23 H23 0.9300 no
C24 H24 0.9300 no
C26 H26 0.9300 no
C27 H27 0.9300 no
C28 H28 0.9300 no

loop_
_geom_hbond_atom_site_label_D
_geom_hbond_atom_site_label_H
_geom_hbond_atom_site_label_A
_geom_hbond_site_symmetry_A
_geom_hbond_distance_DH
_geom_hbond_distance_HA
_geom_hbond_distance_DA
_geom_hbond_angle_DHA
_geom_hbond_publ_flag
O3A H3A O4 . 0.82 2.08 2.673(4) 129 yes
C5 H5 O3A . 0.98 2.59 2.944(4) 102 yes
C22 H22 O3A 4_554 0.93 2.40 3.321(4) 170 yes
C24 H24 Cg2 3_656 0.93 2.95 3.650(4) 133 yes
C27 H27 Cg1 2_545 0.93 2.89 3.612(4) 135 yes
C14B H14B Cg1 2_555 0.93 2.87 3.772(19) 163 yes

loop_
_geom_torsion_atom_site_label_1
_geom_torsion_atom_site_label_2
_geom_torsion_atom_site_label_3
_geom_torsion_atom_site_label_4
_geom_torsion
_geom_torsion_publ_flag
C11 S1 C8 C7 -179.5(2) no
C11 S1 C8 C9 -0.6(3) no
C8 S1 C11 C10 0.5(3) no
C19 S2 C16 C3 -175.7(3) no
C19 S2 C16 C17 0.2(3) no
C16 S2 C19 C18 -0.3(4) no
C24 S3 C21 C22 0.7(3) no
C24 S3 C21 C20 -176.8(3) no
C21 S3 C24 C23 0.0(3) no
C15A O2A C12A C1 -176.4(3) no
C12A O2A C15A C14A 0.0(4) no
C15A O2A C12A C13A 0.0(4) no
C28 O5 C25 C5 176.3(3) no
C28 O5 C25 C26 -0.2(4) no
C25 O5 C28 C27 1.1(4) no
C6 C1 C12A O2A 90.7(4) no
C2 C1 C12A C13A 39.2(5) no
C2 C1 C6 C5 55.4(3) no
C6 C1 C12A C13A -84.9(5) no
C12A C1 C6 C7 -59.9(3) no
C12A C1 C6 C5 -179.8(3) no
C12A C1 C2 C3 177.8(3) no
C2 C1 C6 C7 175.3(2) no
C2 C1 C12A O2A -145.2(3) no
C6 C1 C2 C3 -57.1(3) no
C1 C2 C3 C16 -180.0(3) no
C1 C2 C3 O3A -61.2(3) no
C1 C2 C3 C4 57.5(3) no
C2 C3 C4 C5 -56.4(3) no
C2 C3 C16 C17 -92.0(4) no
O3A C3 C4 C20 -58.7(3) no
C2 C3 C16 S2 83.0(3) no
O3A C3 C4 C5 60.6(3) no
C16 C3 C4 C20 62.9(3) no
C2 C3 C4 C20 -175.6(2) no
O3A C3 C16 C17 150.9(3) no
O3A C3 C16 S2 -34.1(3) no
C4 C3 C16 C17 29.3(4) no
C4 C3 C16 S2 -155.75(19) no
C16 C3 C4 C5 -177.9(2) no
C3 C4 C5 C25 -177.4(2) no
C20 C4 C5 C6 179.2(2) no
C5 C4 C20 C21 101.2(3) no
C3 C4 C20 C21 -137.6(3) no
C3 C4 C20 O4 46.3(3) no
C3 C4 C5 C6 57.1(2) no
C5 C4 C20 O4 -75.0(3) no
C20 C4 C5 C25 -55.4(3) no
C4 C5 C6 C7 -176.9(2) no
C6 C5 C25 O5 57.1(3) no
C6 C5 C25 C26 -127.6(4) no
C25 C5 C6 C7 58.7(3) no
C25 C5 C6 C1 179.3(2) no
C4 C5 C25 O5 -67.7(3) no
C4 C5 C6 C1 -56.2(3) no
C4 C5 C25 C26 107.5(4) no
C1 C6 C7 O1 -55.6(3) no
C5 C6 C7 O1 65.5(3) no
C5 C6 C7 C8 -113.6(3) no
C1 C6 C7 C8 125.3(3) no
C6 C7 C8 C9 5.6(5) no
O1 C7 C8 C9 -173.5(3) no
O1 C7 C8 S1 5.1(4) no
C6 C7 C8 S1 -175.8(2) no
S1 C8 C9 C10 0.6(4) no
C7 C8 C9 C10 179.3(3) no
C8 C9 C10 C11 -0.2(4) no
C9 C10 C11 S1 -0.3(4) no
C1 C12A C13A C14A 176.0(4) no
O2A C12A C13A C14A 0.0(4) no
C12A C13A C14A C15A 0.0(5) no
C13A C14A C15A O2A 0.0(4) no
S2 C16 C17 C18 -0.1(4) no
C3 C16 C17 C18 175.2(3) no
C16 C17 C18 C19 -0.1(5) no
C17 C18 C19 S2 0.2(5) no
O4 C20 C21 C22 -170.1(4) no
O4 C20 C21 S3 6.8(4) no
C4 C20 C21 C22 13.8(5) no
C4 C20 C21 S3 -169.3(2) no
S3 C21 C22 C23 -1.3(4) no
C20 C21 C22 C23 175.8(3) no
C21 C22 C23 C24 1.3(5) no
C22 C23 C24 S3 -0.8(5) no
O5 C25 C26 C27 -0.7(4) no
C5 C25 C26 C27 -176.2(3) no
C25 C26 C27 C28 1.4(5) no
C26 C27 C28 O5 -1.5(5) no
